data_8101977
loop_
_publ_author_name
'Cai, T.-J.'
'Jiang, W.-J.'
'Peng, Z.-S.'
'Long, Y.-F.'
'Deng, Q.'

_publ_section_title
;
Crystal structure of chloro(acrylato-O,O')bis(1,10-phenanthroline-
N,N')cadmium(II), CdCl(C~3~H~3~O~2~)(C~12~H~8~N~2~)~2~
;
_journal_issue 2
_journal_name_full 'Zeitschrift f\"ur Kristallographie - New Crystal Structures'
_journal_page_first 231
_journal_page_last 232
_journal_volume 221
_journal_year 2006
_chemical_formula_sum 'C27 H19 Cd Cl N4 O2'
_chemical_formula_weight 579.31
_chemical_name_systematic
; 
 chloro-acrylato-bis(1,10-phenanthroline)-cadmium(II)
;
_space_group_IT_number 2
_symmetry_cell_setting triclinic
_symmetry_space_group_name_Hall '-P 1'
_symmetry_space_group_name_H-M 'P -1'
_atom_sites_solution_hydrogens geom
_atom_sites_solution_primary direct
_atom_sites_solution_secondary difmap
_audit_creation_method SHELXL-97
_cell_angle_alpha 80.904(7)
_cell_angle_beta 85.256(7)
_cell_angle_gamma 66.161(6)
_cell_formula_units_Z 2
_cell_length_a 9.485(3)
_cell_length_b 10.650(3)
_cell_length_c 13.167(4)
_cell_measurement_reflns_used 4500
_cell_measurement_temperature 273(2)
_cell_measurement_theta_max 28.5
_cell_measurement_theta_min 1.04
_cell_volume 1201.0(6)
_computing_cell_refinement 'Bruker SMART'
_computing_data_collection 'Bruker SMART'
_computing_data_reduction 'Bruker SMART'
_computing_molecular_graphics 'Bruker SHELXTL'
_computing_publication_material 'Bruker SHELXTL'
_computing_structure_refinement 'SHELXL-97 (Sheldrick, 1997)'
_computing_structure_solution 'SHELXS-97 (Sheldrick, 1990)'
_diffrn_ambient_temperature 273(2)
_diffrn_detector_area_resol_mean 8.33
_diffrn_measured_fraction_theta_full 0.972
_diffrn_measured_fraction_theta_max 0.972
_diffrn_measurement_device_type 'Bruker SMART CCD Apex II'
_diffrn_measurement_method omega
_diffrn_radiation_monochromator graphite
_diffrn_radiation_source 'fine-focus sealed tube'
_diffrn_radiation_type MoK\a
_diffrn_radiation_wavelength 0.71073
_diffrn_reflns_av_R_equivalents 0.0169
_diffrn_reflns_av_sigmaI/netI 0.0242
_diffrn_reflns_limit_h_max 12
_diffrn_reflns_limit_h_min -12
_diffrn_reflns_limit_k_max 14
_diffrn_reflns_limit_k_min -13
_diffrn_reflns_limit_l_max 13
_diffrn_reflns_limit_l_min -17
_diffrn_reflns_number 11233
_diffrn_reflns_theta_full 28.44
_diffrn_reflns_theta_max 28.44
_diffrn_reflns_theta_min 2.11
_diffrn_standards_decay_% negligible
_diffrn_standards_interval_count none
_diffrn_standards_number 0
_exptl_absorpt_coefficient_mu 1.053
_exptl_absorpt_correction_T_max 0.810
_exptl_absorpt_correction_T_min 0.691
_exptl_absorpt_correction_type empirical
_exptl_absorpt_process_details 'SADABS (Sheldrick, 2002)'
_exptl_crystal_colour colorless
_exptl_crystal_density_diffrn 1.602
_exptl_crystal_density_method 'not measured'
_exptl_crystal_description block
_exptl_crystal_F_000 580
_exptl_crystal_size_max 0.4
_exptl_crystal_size_mid 0.3
_exptl_crystal_size_min 0.2
_refine_diff_density_max 0.449
_refine_diff_density_min -0.291
_refine_diff_density_rms 0.053
_refine_ls_extinction_method none
_refine_ls_goodness_of_fit_ref 1.031
_refine_ls_hydrogen_treatment constr
_refine_ls_matrix_type full
_refine_ls_number_parameters 316
_refine_ls_number_reflns 5890
_refine_ls_number_restraints 0
_refine_ls_restrained_S_all 1.031
_refine_ls_R_factor_all 0.0272
_refine_ls_R_factor_gt 0.0236
_refine_ls_shift/su_max 0.001
_refine_ls_shift/su_mean 0.000
_refine_ls_structure_factor_coef Fsqd
_refine_ls_weighting_details 'calc w=1/[\s^2^(Fo^2^)+(0.0280P)^2^+0.3929P] where P=(Fo^2^+2Fc^2^)/3'
_refine_ls_weighting_scheme calc
_refine_ls_wR_factor_gt 0.0575
_refine_ls_wR_factor_ref 0.0599
_reflns_number_gt 5411
_reflns_number_total 5890
_reflns_threshold_expression >2sigma(I)
_cod_data_source_file 1267-1785.cff
_cod_data_source_block Cd(C12H10N2)2(C3H3O2)Cl
_cod_original_cell_volume 1201.1(6)
_cod_original_sg_symbol_H-M P-1
_cod_database_code 8101977

loop_
_symmetry_equiv_pos_as_xyz
'x, y, z'
'-x, -y, -z'

loop_
_atom_site_label
_atom_site_type_symbol
_atom_site_fract_x
_atom_site_fract_y
_atom_site_fract_z
_atom_site_U_iso_or_equiv
_atom_site_adp_type
_atom_site_occupancy
_atom_site_symmetry_multiplicity
_atom_site_Wyckoff_symbol
_atom_site_calc_flag
_atom_site_refinement_flags
_atom_site_disorder_assembly
_atom_site_disorder_group
Cd1 Cd 0.564881(14) 0.730984(13) 0.741450(9) 0.03458(5) Uani 1 2 i d . . .
Cl Cl 0.74635(6) 0.48580(5) 0.80357(5) 0.05289(13) Uani 1 2 i d . . .
O1 O 0.7026(2) 0.8291(2) 0.60971(13) 0.0782(6) Uani 1 2 i d . . .
O2 O 0.7518(2) 0.8358(2) 0.76527(12) 0.0678(5) Uani 1 2 i d . . .
N1 N 0.46534(19) 0.70226(17) 0.58677(12) 0.0409(3) Uani 1 2 i d . . .
N2 N 0.33826(18) 0.65652(17) 0.77710(13) 0.0431(4) Uani 1 2 i d . . .
N3 N 0.36612(17) 0.96168(16) 0.72885(11) 0.0364(3) Uani 1 2 i d . . .
N4 N 0.48893(19) 0.79995(17) 0.90908(11) 0.0411(3) Uani 1 2 i d . . .
C1 C 0.5263(3) 0.7248(2) 0.49440(16) 0.0521(5) Uani 1 2 i d . . .
H1A H 0.6073 0.7535 0.4902 0.062 Uiso 1 2 i calc R . .
C2 C 0.4741(3) 0.7072(3) 0.40341(18) 0.0651(7) Uani 1 2 i d . . .
H2A H 0.5193 0.7247 0.3404 0.078 Uiso 1 2 i calc R . .
C3 C 0.3565(3) 0.6642(3) 0.40809(19) 0.0671(7) Uani 1 2 i d . . .
H3A H 0.3214 0.6510 0.3484 0.081 Uiso 1 2 i calc R . .
C4 C 0.2886(3) 0.6398(2) 0.50399(19) 0.0556(6) Uani 1 2 i d . . .
C5 C 0.1631(3) 0.5948(3) 0.5163(3) 0.0728(8) Uani 1 2 i d . . .
H5A H 0.1253 0.5796 0.4585 0.087 Uiso 1 2 i calc R . .
C6 C 0.0992(3) 0.5743(3) 0.6088(3) 0.0732(8) Uani 1 2 i d . . .
H6A H 0.0169 0.5472 0.6135 0.088 Uiso 1 2 i calc R . .
C7 C 0.1554(2) 0.5934(2) 0.7011(2) 0.0557(6) Uani 1 2 i d . . .
C8 C 0.0912(3) 0.5734(2) 0.7993(2) 0.0660(7) Uani 1 2 i d . . .
H8A H 0.0081 0.5472 0.8071 0.079 Uiso 1 2 i calc R . .
C9 C 0.1513(3) 0.5926(3) 0.8826(2) 0.0637(6) Uani 1 2 i d . . .
H9A H 0.1107 0.5785 0.9481 0.076 Uiso 1 2 i calc R . .
C10 C 0.2756(3) 0.6340(2) 0.86904(18) 0.0540(5) Uani 1 2 i d . . .
H10A H 0.3160 0.6464 0.9269 0.065 Uiso 1 2 i calc R . .
C11 C 0.3469(2) 0.66070(19) 0.59290(16) 0.0419(4) Uani 1 2 i d . . .
C12 C 0.2798(2) 0.63618(19) 0.69328(17) 0.0427(4) Uani 1 2 i d . . .
C13 C 0.3089(2) 1.0421(2) 0.64160(14) 0.0424(4) Uani 1 2 i d . . .
H13A H 0.3535 1.0110 0.5798 0.051 Uiso 1 2 i calc R . .
C14 C 0.1857(2) 1.1705(2) 0.63806(15) 0.0474(5) Uani 1 2 i d . . .
H14A H 0.1496 1.2238 0.5752 0.057 Uiso 1 2 i calc R . .
C15 C 0.1185(3) 1.2174(2) 0.72818(16) 0.0508(5) Uani 1 2 i d . . .
H15A H 0.0340 1.3017 0.7273 0.061 Uiso 1 2 i calc R . .
C16 C 0.1783(2) 1.1368(2) 0.82260(15) 0.0479(5) Uani 1 2 i d . . .
C17 C 0.1184(3) 1.1814(3) 0.92048(19) 0.0727(8) Uani 1 2 i d . . .
H17A H 0.0331 1.2645 0.9229 0.087 Uiso 1 2 i calc R . .
C18 C 0.1839(4) 1.1045(3) 1.00887(19) 0.0777(9) Uani 1 2 i d . . .
H18A H 0.1452 1.1374 1.0711 0.093 Uiso 1 2 i calc R . .
C19 C 0.3114(3) 0.9736(2) 1.00903(16) 0.0582(6) Uani 1 2 i d . . .
C20 C 0.3831(4) 0.8889(3) 1.09949(17) 0.0771(9) Uani 1 2 i d . . .
H20A H 0.3487 0.9179 1.1634 0.093 Uiso 1 2 i calc R . .
C21 C 0.5022(4) 0.7653(3) 1.09279(17) 0.0772(9) Uani 1 2 i d . . .
H21A H 0.5499 0.7087 1.1520 0.093 Uiso 1 2 i calc R . .
C22 C 0.5528(3) 0.7238(2) 0.99629(16) 0.0574(6) Uani 1 2 i d . . .
H22A H 0.6350 0.6390 0.9928 0.069 Uiso 1 2 i calc R . .
C23 C 0.3034(2) 1.00854(19) 0.81920(13) 0.0374(4) Uani 1 2 i d . . .
C24 C 0.3702(2) 0.9237(2) 0.91464(14) 0.0415(4) Uani 1 2 i d . . .
C25 C 0.9542(5) 0.9654(4) 0.6789(4) 0.1190(15) Uani 1 2 i d . . .
H25A H 0.9617 0.9388 0.7497 0.143 Uiso 1 2 i calc R . .
H25B H 1.0120 1.0127 0.6451 0.143 Uiso 1 2 i calc R . .
C26 C 0.8677(4) 0.9379(3) 0.6300(3) 0.0785(8) Uani 1 2 i d . . .
H26A H 0.8646 0.9668 0.5595 0.094 Uiso 1 2 i calc R . .
C27 C 0.7668(2) 0.8627(2) 0.67185(15) 0.0437(4) Uani 1 2 i d . . .

loop_
_atom_site_aniso_label
_atom_site_aniso_U_11
_atom_site_aniso_U_22
_atom_site_aniso_U_33
_atom_site_aniso_U_23
_atom_site_aniso_U_13
_atom_site_aniso_U_12
Cd1 0.03225(7) 0.03642(8) 0.03174(7) -0.00902(5) -0.00116(5) -0.00858(5)
Cl 0.0417(2) 0.0399(3) 0.0683(3) -0.0108(2) -0.0101(2) -0.0044(2)
O1 0.0809(13) 0.1299(18) 0.0512(9) -0.0313(10) 0.0101(9) -0.0651(13)
O2 0.0709(11) 0.0964(14) 0.0461(9) -0.0124(9) 0.0023(8) -0.0432(10)
N1 0.0449(9) 0.0395(8) 0.0381(8) -0.0091(6) -0.0048(7) -0.0145(7)
N2 0.0362(8) 0.0423(9) 0.0479(9) -0.0036(7) -0.0027(7) -0.0133(7)
N3 0.0371(8) 0.0364(8) 0.0319(7) -0.0075(6) -0.0012(6) -0.0094(6)
N4 0.0433(8) 0.0410(9) 0.0317(7) -0.0076(6) -0.0050(6) -0.0077(7)
C1 0.0639(13) 0.0550(13) 0.0382(10) -0.0128(9) -0.0005(9) -0.0223(11)
C2 0.0890(19) 0.0636(15) 0.0383(11) -0.0123(10) -0.0071(11) -0.0227(14)
C3 0.0863(18) 0.0550(14) 0.0528(13) -0.0155(11) -0.0297(13) -0.0123(13)
C4 0.0598(13) 0.0387(11) 0.0651(14) -0.0103(9) -0.0294(11) -0.0098(9)
C5 0.0729(17) 0.0522(14) 0.098(2) -0.0096(14) -0.0481(16) -0.0214(13)
C6 0.0542(14) 0.0530(14) 0.120(3) -0.0073(15) -0.0359(16) -0.0241(12)
C7 0.0376(10) 0.0386(11) 0.0892(17) -0.0049(11) -0.0143(11) -0.0123(9)
C8 0.0371(11) 0.0469(13) 0.110(2) -0.0020(13) 0.0004(12) -0.0159(10)
C9 0.0484(12) 0.0524(13) 0.0832(18) -0.0030(12) 0.0149(12) -0.0181(11)
C10 0.0486(12) 0.0532(13) 0.0572(13) -0.0073(10) 0.0058(10) -0.0186(10)
C11 0.0415(10) 0.0301(9) 0.0509(11) -0.0065(8) -0.0161(8) -0.0079(7)
C12 0.0319(9) 0.0316(9) 0.0612(12) -0.0046(8) -0.0114(8) -0.0077(7)
C13 0.0441(10) 0.0435(10) 0.0322(8) -0.0040(7) 0.0005(7) -0.0106(8)
C14 0.0492(11) 0.0424(11) 0.0388(10) 0.0028(8) -0.0050(8) -0.0084(9)
C15 0.0487(11) 0.0372(10) 0.0499(11) -0.0036(8) -0.0055(9) 0.0001(8)
C16 0.0497(11) 0.0405(10) 0.0407(10) -0.0102(8) -0.0019(8) -0.0031(9)
C17 0.0752(17) 0.0581(15) 0.0500(13) -0.0213(11) -0.0002(12) 0.0140(13)
C18 0.090(2) 0.0676(16) 0.0419(12) -0.0250(11) 0.0024(12) 0.0090(14)
C19 0.0675(14) 0.0552(13) 0.0359(10) -0.0153(9) -0.0030(10) -0.0043(11)
C20 0.097(2) 0.0746(18) 0.0321(10) -0.0156(11) -0.0072(12) -0.0020(15)
C21 0.094(2) 0.0708(17) 0.0343(11) -0.0059(11) -0.0162(12) 0.0036(15)
C22 0.0627(14) 0.0517(13) 0.0391(10) -0.0056(9) -0.0126(10) -0.0015(10)
C23 0.0394(9) 0.0360(9) 0.0331(8) -0.0092(7) -0.0007(7) -0.0096(7)
C24 0.0444(10) 0.0415(10) 0.0332(9) -0.0104(7) -0.0028(7) -0.0093(8)
C25 0.103(3) 0.121(3) 0.175(4) -0.048(3) 0.019(3) -0.081(3)
C26 0.0750(18) 0.0782(19) 0.094(2) -0.0063(16) 0.0106(16) -0.0463(16)
C27 0.0413(10) 0.0473(11) 0.0425(10) -0.0121(8) 0.0035(8) -0.0163(9)

loop_
_atom_type_symbol
_atom_type_description
_atom_type_scat_dispersion_real
_atom_type_scat_dispersion_imag
_atom_type_scat_source
C C 0.0033 0.0016 'International Tables Vol C Tables 4.2.6.8 and 6.1.1.4'
H H 0.0000 0.0000 'International Tables Vol C Tables 4.2.6.8 and 6.1.1.4'
N N 0.0061 0.0033 'International Tables Vol C Tables 4.2.6.8 and 6.1.1.4'
O O 0.0106 0.0060 'International Tables Vol C Tables 4.2.6.8 and 6.1.1.4'
Cl Cl 0.1484 0.1585 'International Tables Vol C Tables 4.2.6.8 and 6.1.1.4'
Cd Cd -0.8075 1.2024 'International Tables Vol C Tables 4.2.6.8 and 6.1.1.4'

loop_
_geom_angle_atom_site_label_1
_geom_angle_atom_site_label_2
_geom_angle_atom_site_label_3
_geom_angle
_geom_angle_site_symmetry_1
_geom_angle_site_symmetry_3
_geom_angle_publ_flag
N4 Cd1 N3 69.47(5) . . ?
N4 Cd1 N1 142.67(6) . . ?
N3 Cd1 N1 87.94(5) . . ?
N4 Cd1 O1 125.66(6) . . ?
N3 Cd1 O1 85.66(7) . . ?
N1 Cd1 O1 79.46(6) . . ?
N4 Cd1 O2 78.81(6) . . ?
N3 Cd1 O2 87.37(7) . . ?
N1 Cd1 O2 131.08(6) . . ?
O1 Cd1 O2 51.63(6) . . ?
N4 Cd1 Cl 95.99(4) . . ?
N3 Cd1 Cl 164.66(4) . . ?
N1 Cd1 Cl 101.89(4) . . ?
O1 Cd1 Cl 107.54(6) . . ?
O2 Cd1 Cl 94.72(5) . . ?
N4 Cd1 N2 81.08(6) . . ?
N3 Cd1 N2 83.90(6) . . ?
N1 Cd1 N2 66.85(6) . . ?
O1 Cd1 N2 144.98(6) . . ?
O2 Cd1 N2 159.81(6) . . ?
Cl Cd1 N2 89.14(5) . . ?
C27 O1 Cd1 94.48(14) . . ?
C27 O2 Cd1 91.44(13) . . ?
C1 N1 C11 118.43(18) . . ?
C1 N1 Cd1 121.23(14) . . ?
C11 N1 Cd1 120.33(13) . . ?
C10 N2 C12 117.95(19) . . ?
C10 N2 Cd1 126.36(15) . . ?
C12 N2 Cd1 115.68(13) . . ?
C13 N3 C23 118.38(16) . . ?
C13 N3 Cd1 125.21(12) . . ?
C23 N3 Cd1 116.31(11) . . ?
C22 N4 C24 118.17(17) . . ?
C22 N4 Cd1 124.62(14) . . ?
C24 N4 Cd1 117.19(12) . . ?
N1 C1 C2 123.1(2) . . ?
N1 C1 H1A 118.5 . . ?
C2 C1 H1A 118.5 . . ?
C3 C2 C1 119.3(2) . . ?
C3 C2 H2A 120.3 . . ?
C1 C2 H2A 120.3 . . ?
C2 C3 C4 119.4(2) . . ?
C2 C3 H3A 120.3 . . ?
C4 C3 H3A 120.3 . . ?
C3 C4 C11 118.2(2) . . ?
C3 C4 C5 123.2(2) . . ?
C11 C4 C5 118.6(2) . . ?
C6 C5 C4 121.8(2) . . ?
C6 C5 H5A 119.1 . . ?
C4 C5 H5A 119.1 . . ?
C5 C6 C7 121.4(2) . . ?
C5 C6 H6A 119.3 . . ?
C7 C6 H6A 119.3 . . ?
C8 C7 C12 117.9(2) . . ?
C8 C7 C6 123.1(2) . . ?
C12 C7 C6 119.0(2) . . ?
C9 C8 C7 119.5(2) . . ?
C9 C8 H8A 120.2 . . ?
C7 C8 H8A 120.2 . . ?
C8 C9 C10 119.3(2) . . ?
C8 C9 H9A 120.3 . . ?
C10 C9 H9A 120.3 . . ?
N2 C10 C9 123.1(2) . . ?
N2 C10 H10A 118.4 . . ?
C9 C10 H10A 118.4 . . ?
N1 C11 C4 121.6(2) . . ?
N1 C11 C12 118.73(17) . . ?
C4 C11 C12 119.7(2) . . ?
N2 C12 C7 122.1(2) . . ?
N2 C12 C11 118.39(17) . . ?
C7 C12 C11 119.49(19) . . ?
N3 C13 C14 123.23(17) . . ?
N3 C13 H13A 118.4 . . ?
C14 C13 H13A 118.4 . . ?
C15 C14 C13 119.11(18) . . ?
C15 C14 H14A 120.4 . . ?
C13 C14 H14A 120.4 . . ?
C14 C15 C16 119.44(19) . . ?
C14 C15 H15A 120.3 . . ?
C16 C15 H15A 120.3 . . ?
C23 C16 C15 117.72(18) . . ?
C23 C16 C17 119.44(19) . . ?
C15 C16 C17 122.83(19) . . ?
C18 C17 C16 121.0(2) . . ?
C18 C17 H17A 119.5 . . ?
C16 C17 H17A 119.5 . . ?
C17 C18 C19 121.4(2) . . ?
C17 C18 H18A 119.3 . . ?
C19 C18 H18A 119.3 . . ?
C20 C19 C24 117.1(2) . . ?
C20 C19 C18 123.5(2) . . ?
C24 C19 C18 119.3(2) . . ?
C21 C20 C19 119.7(2) . . ?
C21 C20 H20A 120.1 . . ?
C19 C20 H20A 120.1 . . ?
C20 C21 C22 119.4(2) . . ?
C20 C21 H21A 120.3 . . ?
C22 C21 H21A 120.3 . . ?
N4 C22 C21 123.1(2) . . ?
N4 C22 H22A 118.5 . . ?
C21 C22 H22A 118.5 . . ?
N3 C23 C16 122.07(17) . . ?
N3 C23 C24 118.48(16) . . ?
C16 C23 C24 119.44(16) . . ?
N4 C24 C19 122.55(18) . . ?
N4 C24 C23 118.15(16) . . ?
C19 C24 C23 119.29(18) . . ?
C26 C25 H25A 120.0 . . ?
C26 C25 H25B 120.0 . . ?
H25A C25 H25B 120.0 . . ?
C25 C26 C27 127.0(4) . . ?
C25 C26 H26A 116.5 . . ?
C27 C26 H26A 116.5 . . ?
O2 C27 O1 122.4(2) . . ?
O2 C27 C26 119.8(2) . . ?
O1 C27 C26 117.8(2) . . ?

loop_
_geom_bond_atom_site_label_1
_geom_bond_atom_site_label_2
_geom_bond_distance
_geom_bond_site_symmetry_2
_geom_bond_publ_flag
Cd1 N4 2.3984(16) . ?
Cd1 N3 2.4077(16) . ?
Cd1 N1 2.4252(16) . ?
Cd1 O1 2.4416(19) . ?
Cd1 O2 2.5078(19) . ?
Cd1 Cl 2.5248(8) . ?
Cd1 N2 2.5619(18) . ?
O1 C27 1.233(3) . ?
O2 C27 1.228(3) . ?
N1 C1 1.332(3) . ?
N1 C11 1.357(3) . ?
N2 C10 1.334(3) . ?
N2 C12 1.359(3) . ?
N3 C13 1.328(2) . ?
N3 C23 1.360(2) . ?
N4 C22 1.329(2) . ?
N4 C24 1.351(2) . ?
C1 C2 1.400(3) . ?
C1 H1A 0.9300 . ?
C2 C3 1.360(4) . ?
C2 H2A 0.9300 . ?
C3 C4 1.405(4) . ?
C3 H3A 0.9300 . ?
C4 C11 1.419(3) . ?
C4 C5 1.442(4) . ?
C5 C6 1.342(4) . ?
C5 H5A 0.9300 . ?
C6 C7 1.440(4) . ?
C6 H6A 0.9300 . ?
C7 C8 1.406(4) . ?
C7 C12 1.418(3) . ?
C8 C9 1.356(4) . ?
C8 H8A 0.9300 . ?
C9 C10 1.406(3) . ?
C9 H9A 0.9300 . ?
C10 H10A 0.9300 . ?
C11 C12 1.451(3) . ?
C13 C14 1.391(3) . ?
C13 H13A 0.9300 . ?
C14 C15 1.367(3) . ?
C14 H14A 0.9300 . ?
C15 C16 1.411(3) . ?
C15 H15A 0.9300 . ?
C16 C23 1.406(3) . ?
C16 C17 1.437(3) . ?
C17 C18 1.348(3) . ?
C17 H17A 0.9300 . ?
C18 C19 1.430(3) . ?
C18 H18A 0.9300 . ?
C19 C20 1.412(3) . ?
C19 C24 1.412(3) . ?
C20 C21 1.355(4) . ?
C20 H20A 0.9300 . ?
C21 C22 1.395(3) . ?
C21 H21A 0.9300 . ?
C22 H22A 0.9300 . ?
C23 C24 1.452(3) . ?
C25 C26 1.231(5) . ?
C25 H25A 0.9300 . ?
C25 H25B 0.9300 . ?
C26 C27 1.501(3) . ?
C26 H26A 0.9300 . ?
